data_4322389
loop_
_publ_author_name
'Lutz H. Gade'
'Stefan Friedrich'
'Dominique J. M. Tr\"osch'
'Ian J. Scowen'
'Mary McPartlin'

_publ_section_title
;
 Heterodi- and Heterotrinuclear Complexes Containing Highly Polar
 Metal-Metal Bonds
;
_journal_name_full 'Inorganic Chemistry'
_journal_page_first 5295
_journal_page_last 5307
_journal_paper_doi 10.1021/ic990350q
_journal_volume 38
_journal_year 1999
_chemical_formula_sum 'C21 H34 N2 O2 Ru Si2 Zr'
_chemical_formula_weight 594.97
_chemical_name_systematic
; 
 ? 
;
_space_group_IT_number 14
_symmetry_cell_setting monoclinic
_symmetry_space_group_name_Hall '-P 2ybc'
_symmetry_space_group_name_H-M 'P 1 21/c 1'
_atom_sites_solution_hydrogens geom
_atom_sites_solution_primary direct
_atom_sites_solution_secondary difmap
_audit_creation_method SHELXL-97
_cell_angle_alpha 90.00
_cell_angle_beta 113.113(14)
_cell_angle_gamma 90.00
_cell_formula_units_Z 4
_cell_length_a 10.477(2)
_cell_length_b 26.883(4)
_cell_length_c 9.9960(12)
_cell_measurement_temperature 298(2)
_cell_volume 2589.4(7)
_computing_cell_refinement XSCANS
_computing_data_collection XSCANS
_computing_data_reduction XSCANS
_computing_molecular_graphics SHELXTL
_computing_publication_material SHELXTL
_computing_structure_refinement 'SHELXL-97 (Sheldrick, 1997)'
_computing_structure_solution 'SHELXS-97 (Sheldrick, 1990)'
_diffrn_ambient_temperature 298(2)
_diffrn_measured_fraction_theta_full 0.997
_diffrn_measured_fraction_theta_max 0.998
_diffrn_measurement_device_type 'Siemens P4'
_diffrn_measurement_method \w/2\q
_diffrn_radiation_monochromator graphite
_diffrn_radiation_source 'fine-focus sealed tube'
_diffrn_radiation_type CuK\a
_diffrn_radiation_wavelength 1.54178
_diffrn_reflns_av_R_equivalents 0.0822
_diffrn_reflns_av_sigmaI/netI 0.0884
_diffrn_reflns_limit_h_max 10
_diffrn_reflns_limit_h_min -11
_diffrn_reflns_limit_k_max 0
_diffrn_reflns_limit_k_min -29
_diffrn_reflns_limit_l_max 10
_diffrn_reflns_limit_l_min 0
_diffrn_reflns_number 3681
_diffrn_reflns_theta_full 56.71
_diffrn_reflns_theta_max 56.71
_diffrn_reflns_theta_min 3.29
_diffrn_standards_decay_% 0.1
_diffrn_standards_interval_count 97
_diffrn_standards_number 3
_exptl_absorpt_coefficient_mu 9.053
_exptl_absorpt_correction_T_max 0.83325
_exptl_absorpt_correction_T_min 0.25165
_exptl_absorpt_correction_type Semi-empirical
_exptl_absorpt_process_details psi-scans
_exptl_crystal_density_diffrn 1.526
_exptl_crystal_density_method 'not measured'
_exptl_crystal_F_000 1208
_exptl_crystal_size_max 0.46
_exptl_crystal_size_mid 0.42
_exptl_crystal_size_min 0.20
_refine_diff_density_max 1.680
_refine_diff_density_min -0.986
_refine_diff_density_rms 0.159
_refine_ls_extinction_coef 0.0070(4)
_refine_ls_extinction_expression Fc^*^=kFc[1+0.001xFc^2^\l^3^/sin(2\q)]^-1/4^
_refine_ls_extinction_method SHELXL
_refine_ls_goodness_of_fit_ref 0.990
_refine_ls_hydrogen_treatment mixed
_refine_ls_matrix_type full
_refine_ls_number_parameters 263
_refine_ls_number_reflns 3453
_refine_ls_number_restraints 0
_refine_ls_restrained_S_all 0.990
_refine_ls_R_factor_all 0.0955
_refine_ls_R_factor_gt 0.0674
_refine_ls_shift/su_max 0.182
_refine_ls_shift/su_mean 0.021
_refine_ls_structure_factor_coef Fsqd
_refine_ls_weighting_details 'calc w=1/[\s^2^(Fo^2^)+(0.0898P)^2^+26.6043P] where P=(Fo^2^+2Fc^2^)/3'
_refine_ls_weighting_scheme calc
_refine_ls_wR_factor_gt 0.1699
_refine_ls_wR_factor_ref 0.1986
_reflns_number_gt 2527
_reflns_number_total 3453
_reflns_threshold_expression >2\s(I)
_cod_data_source_file ic990350q_3.cif
_cod_data_source_block sn006
_cod_original_cell_volume 2589.3(7)
_cod_database_code 4322389

loop_
_symmetry_equiv_pos_as_xyz
'x, y, z'
'-x, y+1/2, -z+1/2'
'-x, -y, -z'
'x, -y-1/2, z-1/2'

loop_
_atom_site_label
_atom_site_type_symbol
_atom_site_fract_x
_atom_site_fract_y
_atom_site_fract_z
_atom_site_U_iso_or_equiv
_atom_site_adp_type
_atom_site_occupancy
_atom_site_symmetry_multiplicity
_atom_site_calc_flag
_atom_site_refinement_flags
_atom_site_disorder_assembly
_atom_site_disorder_group
Zr Zr 0.14922(11) 0.63864(4) 0.92206(10) 0.0382(4) Uani 1 1 d . . .
Ru Ru 0.11605(11) 0.56511(4) 0.70866(11) 0.0506(5) Uani 1 1 d . . .
Si1 Si -0.1934(4) 0.66315(15) 0.8727(4) 0.0574(10) Uani 1 1 d . . .
C1 C -0.3204(16) 0.6171(7) 0.888(2) 0.085(5) Uani 1 1 d . . .
H1A H -0.3059 0.5854 0.8519 0.127 Uiso 1 1 calc R . .
H1B H -0.4131 0.6283 0.8321 0.127 Uiso 1 1 calc R . .
H1C H -0.3075 0.6138 0.9883 0.127 Uiso 1 1 calc R . .
C2 C -0.2270(18) 0.6700(7) 0.6776(18) 0.091(6) Uani 1 1 d . . .
H2A H -0.2101 0.6389 0.6405 0.137 Uiso 1 1 calc R . .
H2B H -0.1666 0.6950 0.6662 0.137 Uiso 1 1 calc R . .
H2C H -0.3219 0.6797 0.6250 0.137 Uiso 1 1 calc R . .
C3 C -0.227(2) 0.7239(8) 0.942(3) 0.135(10) Uani 1 1 d . . .
H3A H -0.1636 0.7484 0.9343 0.202 Uiso 1 1 calc R . .
H3B H -0.2144 0.7205 1.0420 0.202 Uiso 1 1 calc R . .
H3C H -0.3206 0.7343 0.8855 0.202 Uiso 1 1 calc R . .
Si2 Si 0.4146(4) 0.61637(15) 1.2809(4) 0.0541(10) Uani 1 1 d . . .
C4 C 0.5661(14) 0.6386(7) 1.2485(17) 0.082(5) Uani 1 1 d . . .
H4A H 0.5449 0.6701 1.1996 0.122 Uiso 1 1 calc R . .
H4B H 0.5887 0.6149 1.1892 0.122 Uiso 1 1 calc R . .
H4C H 0.6437 0.6423 1.3398 0.122 Uiso 1 1 calc R . .
C5 C 0.4619(17) 0.5554(6) 1.3739(19) 0.086(5) Uani 1 1 d . . .
H5A H 0.3848 0.5426 1.3923 0.130 Uiso 1 1 calc R . .
H5B H 0.5403 0.5595 1.4644 0.130 Uiso 1 1 calc R . .
H5C H 0.4851 0.5325 1.3132 0.130 Uiso 1 1 calc R . .
C6 C 0.3746(17) 0.6600(7) 1.4041(16) 0.093(6) Uani 1 1 d . . .
H6A H 0.3494 0.6919 1.3577 0.139 Uiso 1 1 calc R . .
H6B H 0.4549 0.6636 1.4931 0.139 Uiso 1 1 calc R . .
H6C H 0.2989 0.6471 1.4248 0.139 Uiso 1 1 calc R . .
N1 N -0.0233(11) 0.6443(4) 0.9693(11) 0.052(3) Uani 1 1 d . . .
C7 C 0.0085(15) 0.6360(6) 1.1294(14) 0.063(4) Uani 1 1 d . . .
H7A H -0.0764 0.6395 1.1459 0.076 Uiso 1 1 calc R . .
H7B H 0.0730 0.6613 1.1863 0.076 Uiso 1 1 calc R . .
C8 C 0.0704(17) 0.5848(6) 1.1806(15) 0.072(5) Uani 1 1 d . . .
H8A H 0.1176 0.5849 1.2857 0.086 Uiso 1 1 calc R . .
H8B H -0.0036 0.5604 1.1543 0.086 Uiso 1 1 calc R . .
C9 C 0.1721(16) 0.5700(5) 1.1141(15) 0.056(4) Uani 1 1 d . . .
H9A H 0.2231 0.5410 1.1648 0.068 Uiso 1 1 calc R . .
H9B H 0.1204 0.5607 1.0134 0.068 Uiso 1 1 calc R . .
N2 N 0.2721(11) 0.6092(4) 1.1193(11) 0.048(3) Uani 1 1 d . . .
C10 C -0.0428(14) 0.5527(5) 0.7241(16) 0.059(4) Uani 1 1 d . . .
O10 O -0.1542(12) 0.5422(4) 0.7266(13) 0.082(3) Uani 1 1 d . . .
C11 C 0.0362(16) 0.6137(6) 0.5711(16) 0.061(4) Uani 1 1 d . . .
O11 O -0.0105(15) 0.6433(5) 0.4822(12) 0.099(4) Uani 1 1 d . . .
C12 C 0.3308(17) 0.5568(6) 0.6984(19) 0.074(5) Uani 1 1 d . . .
C13 C 0.2386(16) 0.5180(6) 0.6119(18) 0.075(5) Uani 1 1 d . . .
C14 C 0.2066(18) 0.4873(6) 0.707(2) 0.083(5) Uani 1 1 d . . .
C15 C 0.2635(18) 0.5066(7) 0.8506(19) 0.079(5) Uani 1 1 d . . .
C16 C 0.3478(19) 0.5497(6) 0.8468(19) 0.079(5) Uani 1 1 d . . .
C17 C 0.1551(16) 0.7325(4) 0.9182(16) 0.056(4) Uani 1 1 d . . .
C18 C 0.2881(15) 0.7180(5) 1.0123(15) 0.056(4) Uani 1 1 d . . .
C19 C 0.3537(13) 0.6935(5) 0.9283(14) 0.051(3) Uani 1 1 d . . .
C20 C 0.2572(15) 0.6930(5) 0.7825(15) 0.055(3) Uani 1 1 d . . .
C21 C 0.1338(16) 0.7171(5) 0.7737(15) 0.063(4) Uani 1 1 d . . .

loop_
_atom_site_aniso_label
_atom_site_aniso_U_11
_atom_site_aniso_U_22
_atom_site_aniso_U_33
_atom_site_aniso_U_23
_atom_site_aniso_U_13
_atom_site_aniso_U_12
Zr 0.0460(7) 0.0330(6) 0.0371(6) -0.0005(4) 0.0180(5) -0.0046(4)
Ru 0.0580(8) 0.0475(7) 0.0504(7) -0.0133(5) 0.0255(5) -0.0094(5)
Si1 0.036(2) 0.058(2) 0.073(3) -0.0044(19) 0.0168(19) 0.0016(17)
C1 0.058(10) 0.092(12) 0.106(13) -0.018(11) 0.035(10) -0.012(9)
C2 0.073(12) 0.104(14) 0.087(12) 0.027(11) 0.021(10) 0.008(10)
C3 0.090(16) 0.093(15) 0.18(2) -0.048(15) 0.013(15) 0.039(12)
Si2 0.055(2) 0.060(2) 0.044(2) 0.0043(17) 0.0151(18) 0.0121(18)
C4 0.034(8) 0.127(15) 0.069(10) 0.000(10) 0.005(7) 0.001(9)
C5 0.063(11) 0.092(12) 0.091(12) 0.033(10) 0.015(9) 0.042(9)
C6 0.070(11) 0.128(15) 0.056(9) -0.026(10) -0.001(8) 0.045(11)
N1 0.055(7) 0.047(6) 0.053(7) -0.003(5) 0.019(6) -0.003(5)
C7 0.057(9) 0.095(11) 0.046(8) -0.006(8) 0.031(7) -0.005(8)
C8 0.082(11) 0.088(12) 0.052(8) 0.014(8) 0.034(8) -0.028(9)
C9 0.077(10) 0.044(7) 0.051(8) 0.012(6) 0.029(8) -0.010(7)
N2 0.059(7) 0.041(6) 0.047(6) 0.007(5) 0.023(5) -0.002(5)
C10 0.039(8) 0.058(8) 0.068(9) -0.016(7) 0.007(7) -0.021(7)
O10 0.084(8) 0.058(6) 0.107(9) -0.019(6) 0.040(7) -0.012(6)
C11 0.066(10) 0.066(9) 0.053(9) -0.008(8) 0.024(8) 0.001(8)
O11 0.125(11) 0.109(10) 0.054(7) 0.019(7) 0.027(7) 0.027(8)
C12 0.073(11) 0.078(11) 0.088(12) -0.022(9) 0.051(10) -0.011(9)
C13 0.066(10) 0.083(12) 0.089(11) -0.015(10) 0.046(10) -0.001(9)
C14 0.074(11) 0.057(10) 0.125(15) -0.026(10) 0.047(11) 0.001(8)
C15 0.072(11) 0.079(11) 0.083(11) -0.001(9) 0.027(10) 0.022(9)
C16 0.087(12) 0.059(10) 0.085(12) -0.011(8) 0.029(10) 0.009(9)
C17 0.078(10) 0.017(6) 0.081(10) 0.000(6) 0.040(9) -0.005(6)
C18 0.059(9) 0.035(7) 0.071(9) -0.009(7) 0.020(8) -0.031(7)
C19 0.041(7) 0.041(7) 0.067(9) -0.008(6) 0.017(7) -0.029(6)
C20 0.062(9) 0.051(8) 0.068(9) 0.004(7) 0.041(8) -0.005(7)
C21 0.072(10) 0.045(8) 0.065(9) 0.029(7) 0.020(8) -0.016(7)

loop_
_atom_type_symbol
_atom_type_description
_atom_type_scat_dispersion_real
_atom_type_scat_dispersion_imag
_atom_type_scat_source
C C 0.0181 0.0091 'International Tables Vol C Tables 4.2.6.8 and 6.1.1.4'
H H 0.0000 0.0000 'International Tables Vol C Tables 4.2.6.8 and 6.1.1.4'
N N 0.0311 0.0180 'International Tables Vol C Tables 4.2.6.8 and 6.1.1.4'
O O 0.0492 0.0322 'International Tables Vol C Tables 4.2.6.8 and 6.1.1.4'
Zr Zr -0.1862 2.2449 'International Tables Vol C Tables 4.2.6.8 and 6.1.1.4'
Ru Ru 0.0552 3.2960 'International Tables Vol C Tables 4.2.6.8 and 6.1.1.4'
Si Si 0.2541 0.3302 'International Tables Vol C Tables 4.2.6.8 and 6.1.1.4'

loop_
_geom_angle_atom_site_label_1
_geom_angle_atom_site_label_2
_geom_angle_atom_site_label_3
_geom_angle
_geom_angle_site_symmetry_1
_geom_angle_site_symmetry_3
_geom_angle_publ_flag
N1 Zr N2 94.9(4) . . ?
N1 Zr C17 87.6(4) . . ?
N2 Zr C17 113.1(5) . . ?
N1 Zr C18 106.9(4) . . ?
N2 Zr C18 85.8(4) . . ?
C17 Zr C18 32.0(5) . . ?
N1 Zr C21 102.3(5) . . ?
N2 Zr C21 138.9(4) . . ?
C17 Zr C21 32.8(4) . . ?
C18 Zr C21 53.7(5) . . ?
N1 Zr C19 138.8(4) . . ?
N2 Zr C19 89.7(4) . . ?
C17 Zr C19 53.5(4) . . ?
C18 Zr C19 32.6(4) . . ?
C21 Zr C19 53.4(5) . . ?
N1 Zr C20 134.4(4) . . ?
N2 Zr C20 119.9(5) . . ?
C17 Zr C20 53.4(4) . . ?
C18 Zr C20 53.3(4) . . ?
C21 Zr C20 32.2(4) . . ?
C19 Zr C20 31.8(4) . . ?
N1 Zr Ru 111.6(3) . . ?
N2 Zr Ru 107.5(3) . . ?
C17 Zr Ru 133.1(3) . . ?
C18 Zr Ru 137.6(3) . . ?
C21 Zr Ru 100.3(4) . . ?
C19 Zr Ru 105.8(3) . . ?
C20 Zr Ru 86.5(3) . . ?
C10 Ru C11 91.8(7) . . ?
C10 Ru C15 104.4(7) . . ?
C11 Ru C15 163.0(6) . . ?
C10 Ru C13 130.0(6) . . ?
C11 Ru C13 104.1(6) . . ?
C15 Ru C13 61.3(6) . . ?
C10 Ru C14 103.6(6) . . ?
C11 Ru C14 135.1(7) . . ?
C15 Ru C14 36.1(6) . . ?
C13 Ru C14 35.6(6) . . ?
C10 Ru C12 163.4(6) . . ?
C11 Ru C12 101.6(6) . . ?
C15 Ru C12 61.5(6) . . ?
C13 Ru C12 37.0(5) . . ?
C14 Ru C12 59.9(6) . . ?
C10 Ru C16 136.1(7) . . ?
C11 Ru C16 129.5(7) . . ?
C15 Ru C16 37.3(6) . . ?
C13 Ru C16 61.2(6) . . ?
C14 Ru C16 60.1(6) . . ?
C12 Ru C16 36.3(6) . . ?
C10 Ru Zr 84.6(4) . . ?
C11 Ru Zr 87.3(4) . . ?
C15 Ru Zr 99.2(4) . . ?
C13 Ru Zr 142.0(4) . . ?
C14 Ru Zr 135.3(5) . . ?
C12 Ru Zr 105.6(4) . . ?
C16 Ru Zr 83.4(4) . . ?
N1 Si1 C2 110.2(7) . . ?
N1 Si1 C3 110.6(8) . . ?
C2 Si1 C3 108.6(11) . . ?
N1 Si1 C1 111.7(7) . . ?
C2 Si1 C1 107.8(8) . . ?
C3 Si1 C1 107.8(10) . . ?
N2 Si2 C4 111.1(6) . . ?
N2 Si2 C5 109.5(7) . . ?
C4 Si2 C5 107.2(8) . . ?
N2 Si2 C6 110.6(6) . . ?
C4 Si2 C6 110.2(9) . . ?
C5 Si2 C6 108.1(9) . . ?
C7 N1 Si1 112.4(8) . . ?
C7 N1 Zr 112.6(8) . . ?
Si1 N1 Zr 134.5(6) . . ?
N1 C7 C8 112.0(11) . . ?
C9 C8 C7 111.8(10) . . ?
N2 C9 C8 114.2(11) . . ?
C9 N2 Si2 117.0(8) . . ?
C9 N2 Zr 94.2(8) . . ?
Si2 N2 Zr 147.7(6) . . ?
O10 C10 Ru 175.7(12) . . ?
O11 C11 Ru 177.2(14) . . ?
C16 C12 C13 107.7(14) . . ?
C16 C12 Ru 72.2(9) . . ?
C13 C12 Ru 70.4(8) . . ?
C14 C13 C12 107.3(15) . . ?
C14 C13 Ru 73.2(9) . . ?
C12 C13 Ru 72.6(8) . . ?
C13 C14 C15 110.8(15) . . ?
C13 C14 Ru 71.2(9) . . ?
C15 C14 Ru 70.8(9) . . ?
C14 C15 C16 106.4(15) . . ?
C14 C15 Ru 73.1(10) . . ?
C16 C15 Ru 72.9(10) . . ?
C12 C16 C15 107.5(14) . . ?
C12 C16 Ru 71.6(10) . . ?
C15 C16 Ru 69.8(10) . . ?
C18 C17 C21 108.5(13) . . ?
C18 C17 Zr 74.5(7) . . ?
C21 C17 Zr 74.5(7) . . ?
C17 C18 C19 108.3(12) . . ?
C17 C18 Zr 73.5(7) . . ?
C19 C18 Zr 75.3(6) . . ?
C20 C19 C18 107.1(12) . . ?
C20 C19 Zr 73.7(7) . . ?
C18 C19 Zr 72.1(6) . . ?
C19 C20 C21 109.0(12) . . ?
C19 C20 Zr 74.6(7) . . ?
C21 C20 Zr 73.1(7) . . ?
C17 C21 C20 107.0(12) . . ?
C17 C21 Zr 72.7(6) . . ?
C20 C21 Zr 74.8(7) . . ?

loop_
_geom_bond_atom_site_label_1
_geom_bond_atom_site_label_2
_geom_bond_distance
_geom_bond_site_symmetry_2
_geom_bond_publ_flag
Zr N1 2.045(11) . ?
Zr N2 2.044(10) . ?
Zr C17 2.525(11) . ?
Zr C18 2.539(11) . ?
Zr C21 2.548(11) . ?
Zr C19 2.581(11) . ?
Zr C20 2.570(12) . ?
Zr Ru 2.8278(13) . ?
Ru C10 1.763(14) . ?
Ru C11 1.842(16) . ?
Ru C15 2.269(16) . ?
Ru C13 2.272(15) . ?
Ru C14 2.298(16) . ?
Ru C12 2.303(15) . ?
Ru C16 2.311(18) . ?
Si1 N1 1.736(12) . ?
Si1 C2 1.850(17) . ?
Si1 C3 1.862(18) . ?
Si1 C1 1.868(16) . ?
Si2 N2 1.727(11) . ?
Si2 C4 1.839(16) . ?
Si2 C5 1.853(16) . ?
Si2 C6 1.864(15) . ?
N1 C7 1.517(16) . ?
C7 C8 1.52(2) . ?
C8 C9 1.51(2) . ?
C9 N2 1.472(16) . ?
C10 O10 1.210(16) . ?
C11 O11 1.149(17) . ?
C12 C16 1.44(2) . ?
C12 C13 1.45(2) . ?
C13 C14 1.40(2) . ?
C14 C15 1.42(2) . ?
C15 C16 1.47(2) . ?
C17 C18 1.40(2) . ?
C17 C21 1.433(19) . ?
C18 C19 1.436(19) . ?
C19 C20 1.410(19) . ?
C20 C21 1.42(2) . ?
